data_7108012
loop_
_publ_author_name
'Saurabh S. Chitnis'
'Elizabeth MacDonald'
'Neil Burford'
'Ulrike Werner-Zwanziger'
'Robert McDonald'

_publ_section_title
;
 P-P Menschutkin preparation of prototypical phosphinophosphonium salts
;
_journal_name_full Chem.Commun.
_journal_page_first 7359
_journal_paper_doi 10.1039/c2cc33082b
_journal_volume 48
_journal_year 2012
_chemical_formula_moiety 'C5 H15 P2, Cl'
_chemical_formula_sum 'C5 H15 Cl P2'
_chemical_formula_weight 172.56
_chemical_name_systematic
;
?
;
_space_group_IT_number 31
_symmetry_cell_setting orthorhombic
_symmetry_space_group_name_Hall 'P 2ac -2'
_symmetry_space_group_name_H-M 'P m n 21'
_atom_sites_solution_hydrogens geom
_atom_sites_solution_primary direct
_atom_sites_solution_secondary difmap
_audit_creation_method SHELXL-97
_cell_angle_alpha 90.00
_cell_angle_beta 90.00
_cell_angle_gamma 90.00
_cell_formula_units_Z 2
_cell_length_a 9.4581(6)
_cell_length_b 6.5601(4)
_cell_length_c 7.3060(5)
_cell_measurement_reflns_used 3338
_cell_measurement_temperature 173(2)
_cell_measurement_theta_max 27.39
_cell_measurement_theta_min 3.52
_cell_volume 453.31(5)
_computing_cell_refinement 'Bruker SAINT'
_computing_data_collection 'Bruker APEX2'
_computing_data_reduction 'Bruker SAINT'
_computing_molecular_graphics 'Bruker SHELXTL'
_computing_publication_material 'Bruker SHELXTL'
_computing_structure_refinement 'SHELXL-97 (Sheldrick, 2008)'
_computing_structure_solution 'SHELXS-97 (Sheldrick, 2008)'
_diffrn_ambient_temperature 173(2)
_diffrn_measured_fraction_theta_full 1.000
_diffrn_measured_fraction_theta_max 1.000
_diffrn_measurement_device_type 'Bruker APEX-II CCD'
_diffrn_measurement_method '\w scans'
_diffrn_radiation_monochromator graphite
_diffrn_radiation_source 'fine-focus sealed tube'
_diffrn_radiation_type MoK\a
_diffrn_radiation_wavelength 0.71073
_diffrn_reflns_av_R_equivalents 0.0167
_diffrn_reflns_av_sigmaI/netI 0.0146
_diffrn_reflns_limit_h_max 12
_diffrn_reflns_limit_h_min -12
_diffrn_reflns_limit_k_max 8
_diffrn_reflns_limit_k_min -8
_diffrn_reflns_limit_l_max 9
_diffrn_reflns_limit_l_min -9
_diffrn_reflns_number 3886
_diffrn_reflns_theta_full 27.51
_diffrn_reflns_theta_max 27.51
_diffrn_reflns_theta_min 3.11
_exptl_absorpt_coefficient_mu 0.690
_exptl_absorpt_correction_T_max 0.9317
_exptl_absorpt_correction_T_min 0.7760
_exptl_absorpt_correction_type integration
_exptl_absorpt_process_details 'SADABS (Sheldrick, 2008)'
_exptl_crystal_colour colourless
_exptl_crystal_density_diffrn 1.264
_exptl_crystal_density_method 'not measured'
_exptl_crystal_description prism
_exptl_crystal_F_000 184
_exptl_crystal_size_max 0.39
_exptl_crystal_size_mid 0.11
_exptl_crystal_size_min 0.10
_refine_diff_density_max 0.239
_refine_diff_density_min -0.189
_refine_diff_density_rms 0.038
_refine_ls_abs_structure_details 'Flack H D (1983), Acta Cryst. A39, 876-881'
_refine_ls_abs_structure_Flack 0.19(8)
_refine_ls_extinction_method none
_refine_ls_goodness_of_fit_ref 1.110
_refine_ls_hydrogen_treatment constr
_refine_ls_matrix_type full
_refine_ls_number_parameters 48
_refine_ls_number_reflns 1106
_refine_ls_number_restraints 1
_refine_ls_restrained_S_all 1.109
_refine_ls_R_factor_all 0.0183
_refine_ls_R_factor_gt 0.0177
_refine_ls_shift/su_max 0.000
_refine_ls_shift/su_mean 0.000
_refine_ls_structure_factor_coef Fsqd
_refine_ls_weighting_details 'calc w=1/[\s^2^(Fo^2^)+(0.0265P)^2^+0.0418P] where P=(Fo^2^+2Fc^2^)/3'
_refine_ls_weighting_scheme calc
_refine_ls_wR_factor_gt 0.0461
_refine_ls_wR_factor_ref 0.0465
_reflns_number_gt 1083
_reflns_number_total 1106
_reflns_threshold_expression I>2\s(I)
_cod_data_source_file c2cc33082b.txt
_cod_data_source_block vic1148
_cod_database_code 7108012

loop_
_symmetry_equiv_pos_as_xyz
'x, y, z'
'-x+1/2, -y, z+1/2'
'x+1/2, -y, z+1/2'
'-x, y, z'

loop_
_atom_site_label
_atom_site_type_symbol
_atom_site_fract_x
_atom_site_fract_y
_atom_site_fract_z
_atom_site_U_iso_or_equiv
_atom_site_adp_type
_atom_site_occupancy
_atom_site_symmetry_multiplicity
_atom_site_calc_flag
_atom_site_refinement_flags
P1 P 0.0000 0.32712(7) -0.07922(5) 0.02115(11) Uani 1 2 d S
P2 P 0.0000 0.10327(7) 0.14071(6) 0.02593(12) Uani 1 2 d S
C1 C 0.0000 0.5875(3) -0.0060(3) 0.0315(4) Uani 1 2 d S
H1A H -0.0272 0.6755 -0.1085 0.038 Uiso 0.50 1 calc PR
H1B H 0.0949 0.6250 0.0363 0.038 Uiso 0.50 1 calc PR
H1C H -0.0676 0.6047 0.0945 0.038 Uiso 0.50 1 calc PR
C2 C 0.15109(17) 0.2839(2) -0.22048(18) 0.0321(3) Uani 1 1 d .
H2A H 0.1551 0.3881 -0.3165 0.039 Uiso 1 1 calc R
H2B H 0.1442 0.1487 -0.2768 0.039 Uiso 1 1 calc R
H2C H 0.2370 0.2911 -0.1457 0.039 Uiso 1 1 calc R
C3 C 0.14922(17) 0.2046(2) 0.27243(18) 0.0315(3) Uani 1 1 d .
H3A H 0.1647 0.1196 0.3809 0.038 Uiso 1 1 calc R
H3B H 0.1283 0.3446 0.3106 0.038 Uiso 1 1 calc R
H3C H 0.2345 0.2037 0.1962 0.038 Uiso 1 1 calc R
Cl Cl 0.5000 0.25690(8) 0.01496(7) 0.03395(13) Uani 1 2 d S

loop_
_atom_site_aniso_label
_atom_site_aniso_U_11
_atom_site_aniso_U_22
_atom_site_aniso_U_33
_atom_site_aniso_U_23
_atom_site_aniso_U_13
_atom_site_aniso_U_12
P1 0.0253(2) 0.0196(2) 0.0185(2) -0.00052(17) 0.000 0.000
P2 0.0377(3) 0.0181(2) 0.0219(2) 0.00005(18) 0.000 0.000
C1 0.0477(11) 0.0193(9) 0.0275(9) -0.0003(7) 0.000 0.000
C2 0.0299(7) 0.0385(8) 0.0280(7) 0.0030(6) 0.0062(5) 0.0056(6)
C3 0.0317(8) 0.0354(8) 0.0275(7) 0.0038(6) -0.0033(5) 0.0035(6)
Cl 0.0273(2) 0.0428(3) 0.0318(2) -0.0115(2) 0.000 0.000

loop_
_atom_type_symbol
_atom_type_description
_atom_type_scat_dispersion_real
_atom_type_scat_dispersion_imag
_atom_type_scat_source
C C 0.0033 0.0016 'International Tables Vol C Tables 4.2.6.8 and 6.1.1.4'
H H 0.0000 0.0000 'International Tables Vol C Tables 4.2.6.8 and 6.1.1.4'
P P 0.1023 0.0942 'International Tables Vol C Tables 4.2.6.8 and 6.1.1.4'
Cl Cl 0.1484 0.1585 'International Tables Vol C Tables 4.2.6.8 and 6.1.1.4'

loop_
_geom_angle_atom_site_label_1
_geom_angle_atom_site_label_2
_geom_angle_atom_site_label_3
_geom_angle
_geom_angle_site_symmetry_1
C2 P1 C2 106.33(10) 4
C2 P1 C1 108.93(6) 4
C2 P1 C1 108.93(6) .
C2 P1 P2 108.63(5) 4
C2 P1 P2 108.63(5) .
C1 P1 P2 115.03(7) .
C3 P2 C3 100.71(9) 4
C3 P2 P1 98.22(4) 4
C3 P2 P1 98.22(4) .

loop_
_geom_bond_atom_site_label_1
_geom_bond_atom_site_label_2
_geom_bond_distance
_geom_bond_site_symmetry_2
P1 C2 1.7855(15) 4
P1 C2 1.7855(15) .
P1 C1 1.790(2) .
P1 P2 2.1767(6) .
P2 C3 1.8329(15) 4
P2 C3 1.8329(15) .

loop_
_geom_torsion_atom_site_label_1
_geom_torsion_atom_site_label_2
_geom_torsion_atom_site_label_3
_geom_torsion_atom_site_label_4
_geom_torsion
_geom_torsion_site_symmetry_1
_geom_torsion_site_symmetry_4
C2 P1 P2 C3 -71.29(7) 4 4
C2 P1 P2 C3 173.44(8) . 4
C1 P1 P2 C3 51.08(5) . 4
C2 P1 P2 C3 -173.44(8) 4 .
C2 P1 P2 C3 71.29(7) . .
C1 P1 P2 C3 -51.08(5) . .
